data_2244071
loop_
_publ_author_name
'N\"ather, Christian'
'Danker, Felix'
'Bensch, Wolfgang'

_publ_section_title
;
 Crystal structure of \m~3~-tetrathioantimonato-tris[(cyclam)zinc(II)]
 tetrathioantimonate acetonitrile disolvate dihydrate showing Zn disorder
 over the cyclam ring planes (cyclam = 1,4,8,11-tetraazacyclotetradecane)
;
_journal_coeditor_code WM5639
_journal_issue 5
_journal_name_full 'Acta Crystallographica Section E'
_journal_page_first
;
;
_journal_paper_doi 10.1107/S2056989022003759
_journal_volume 78
_journal_year 2022
_chemical_formula_iupac '[Zn3 (Sb S4) (C10 H24 N4)3] (Sb S4), 2C H3 C N, 2H2 O'
_chemical_formula_moiety 'C30 H72 N12 S4 Sb1 Zn3 3+, S4 Sb1 3-, 2(C2 H4 N1), 2(H2 O1)'
_chemical_formula_sum 'C34 H82 N14 O2 S8 Sb2 Zn3'
_chemical_formula_weight 1415.22
_chemical_name_common
;
\m~3~-Tetrathioantimonato-tris[(1,4,8,11-tetraazacyclotetradecane)zinc(II)]
tetrathioantimonate acetonitrile disolvate dihydrate
;
_chemical_name_systematic
;
\m~3~-Tetrathioantimonato-tris[(cyclam)zinc(II)] tetrathioantimonate
acetonitrile disolvate dihydrate
;
_space_group_crystal_system triclinic
_space_group_IT_number 2
_space_group_name_Hall '-P 1'
_space_group_name_H-M_alt 'P -1'
_atom_sites_solution_hydrogens mixed
_audit_creation_method SHELXL-2018/3
_cell_angle_alpha 67.018(3)
_cell_angle_beta 77.677(3)
_cell_angle_gamma 84.220(3)
_cell_formula_units_Z 1
_cell_length_a 8.7856(3)
_cell_length_b 13.1738(6)
_cell_length_c 14.0096(6)
_cell_measurement_reflns_used 14357
_cell_measurement_temperature 200(2)
_cell_measurement_theta_max 27.004
_cell_measurement_theta_min 1.608
_cell_volume 1458.10(11)
_computing_cell_refinement
;
X-AREA (Stoe, 2008)
;
_computing_data_collection
;
X-AREA (Stoe, 2008)
;
_computing_data_reduction
;
X-AREA (Stoe, 2008)
;
_computing_molecular_graphics
;
DIAMOND (Brandenburg, 1999)
;
_computing_publication_material
;
publCIF (Westrip, 2010)
;
_computing_structure_refinement
;
SHELXL (Sheldrick, 2015b)
;
_computing_structure_solution
;
SHELXT (Sheldrick, 2015a)
;
_diffrn_ambient_temperature 200(2)
_diffrn_measured_fraction_theta_full 0.991
_diffrn_measured_fraction_theta_max 0.992
_diffrn_measurement_device_type 'Stoe IPDS-2'
_diffrn_measurement_method 'Omega scans'
_diffrn_radiation_type MoK\a
_diffrn_radiation_wavelength 0.71073
_diffrn_reflns_av_R_equivalents 0.0378
_diffrn_reflns_av_unetI/netI 0.0300
_diffrn_reflns_limit_h_max 11
_diffrn_reflns_limit_h_min -10
_diffrn_reflns_limit_k_max 16
_diffrn_reflns_limit_k_min -15
_diffrn_reflns_limit_l_max 17
_diffrn_reflns_limit_l_min -17
_diffrn_reflns_number 14357
_diffrn_reflns_theta_full 25.242
_diffrn_reflns_theta_max 27.004
_diffrn_reflns_theta_min 1.608
_exptl_absorpt_coefficient_mu 2.459
_exptl_absorpt_correction_T_max 0.7808
_exptl_absorpt_correction_T_min 0.5619
_exptl_absorpt_correction_type numerical
_exptl_absorpt_process_details
;
(X-RED and X-SHAPE; Stoe, 2008)
;
_exptl_crystal_colour colorless
_exptl_crystal_density_diffrn 1.612
_exptl_crystal_description block
_exptl_crystal_F_000 720
_exptl_crystal_size_max 0.16
_exptl_crystal_size_mid 0.12
_exptl_crystal_size_min 0.09
_refine_diff_density_max 0.808
_refine_diff_density_min -0.800
_refine_ls_extinction_method none
_refine_ls_goodness_of_fit_ref 1.017
_refine_ls_hydrogen_treatment constr
_refine_ls_matrix_type full
_refine_ls_number_parameters 327
_refine_ls_number_reflns 6303
_refine_ls_number_restraints 75
_refine_ls_restrained_S_all 1.012
_refine_ls_R_factor_all 0.0344
_refine_ls_R_factor_gt 0.0289
_refine_ls_shift/su_max 0.000
_refine_ls_shift/su_mean 0.000
_refine_ls_structure_factor_coef Fsqd
_refine_ls_weighting_details 'w=1/[\s^2^(Fo^2^)+(0.0533P)^2^] where P=(Fo^2^+2Fc^2^)/3'
_refine_ls_weighting_scheme calc
_refine_ls_wR_factor_gt 0.0744
_refine_ls_wR_factor_ref 0.0766
_reflns_number_gt 5594
_reflns_number_total 6303
_reflns_threshold_expression 'I > 2\s(I)'
_cod_data_source_file wm5639sup1.cif
_cod_data_source_block I
_cod_database_code 2244071
_shelx_space_group_comment
;
The symmetry employed for this shelxl refinement is uniquely defined
by the following loop, which should always be used as a source of
symmetry information in preference to the above space-group names.
They are only intended as comments.
;

loop_
_space_group_symop_operation_xyz
'x, y, z'
'-x, -y, -z'

loop_
_atom_site_type_symbol
_atom_site_label
_atom_site_fract_x
_atom_site_fract_y
_atom_site_fract_z
_atom_site_U_iso_or_equiv
_atom_site_adp_type
_atom_site_calc_flag
_atom_site_occupancy
_atom_site_disorder_assembly
_atom_site_disorder_group
Sb Sb1 0.25921(2) 0.30825(2) 0.30750(2) 0.02516(6) Uani d 1 . .
S S1 0.48271(7) 0.19527(5) 0.31911(5) 0.03152(13) Uani d 1 . .
S S2 0.35056(8) 0.48478(5) 0.20520(5) 0.03581(15) Uani d 1 . .
S S3 0.13698(8) 0.29796(5) 0.47540(5) 0.03425(14) Uani d 1 . .
S S4 0.09240(8) 0.25656(7) 0.22862(6) 0.04413(17) Uani d 1 . .
Zn Zn1 0.49252(6) 0.03467(5) 0.47770(4) 0.02883(13) Uani d 0.5 . .
N N1 0.3114(2) 0.05124(19) 0.58800(17) 0.0335(5) Uani d 1 . .
H H1 0.269523 0.126482 0.549863 0.040 Uiso calc 1 . .
C C1 0.1818(3) -0.0192(2) 0.6033(2) 0.0351(6) Uani d 1 . .
H H1A 0.081605 0.016393 0.622325 0.042 Uiso calc 1 . .
H H1B 0.191006 -0.090967 0.661824 0.042 Uiso calc 1 . .
C C2 0.1848(3) -0.0376(2) 0.5023(2) 0.0357(6) Uani d 1 . .
H H2A 0.103121 -0.090218 0.514447 0.043 Uiso calc 1 . .
H H2B 0.163021 0.032981 0.445923 0.043 Uiso calc 1 . .
N N2 0.3388(2) -0.08173(19) 0.46890(18) 0.0336(5) Uani d 1 . .
H H2 0.356027 -0.158230 0.519687 0.040 Uiso calc 1 . .
C C3 0.3665(3) -0.0776(2) 0.3609(2) 0.0368(6) Uani d 1 . .
H H3A 0.361440 0.000038 0.311335 0.044 Uiso calc 1 . .
H H3B 0.283808 -0.118224 0.353400 0.044 Uiso calc 1 . .
C C4 0.5251(4) -0.1280(2) 0.3323(2) 0.0425(6) Uani d 1 . .
H H4A 0.535867 -0.200472 0.389591 0.051 Uiso calc 1 . .
H H4B 0.527222 -0.141658 0.267327 0.051 Uiso calc 1 . .
C C5 0.6657(3) -0.0594(2) 0.3143(2) 0.0378(6) Uani d 1 . .
H H5A 0.760284 -0.092999 0.284689 0.045 Uiso calc 1 . .
H H5B 0.651608 0.015681 0.261789 0.045 Uiso calc 1 . .
Zn Zn2 0.47865(8) 0.48973(6) 0.02914(4) 0.03109(15) Uani d 0.5 . .
N N11 0.3674(3) 0.64170(19) -0.06257(18) 0.0355(5) Uani d 1 . .
H H11 0.420952 0.668281 -0.138314 0.043 Uiso calc 1 . .
C C11 0.2113(3) 0.6021(3) -0.0510(2) 0.0435(7) Uani d 1 . .
H H11A 0.151576 0.660530 -0.098613 0.052 Uiso calc 1 . .
H H11B 0.154414 0.583893 0.022484 0.052 Uiso calc 1 . .
C C12 0.2264(3) 0.5006(3) -0.0783(2) 0.0424(7) Uani d 1 . .
H H12A 0.121747 0.471917 -0.068014 0.051 Uiso calc 1 . .
H H12B 0.276978 0.519890 -0.153222 0.051 Uiso calc 1 . .
N N12 0.3206(3) 0.4154(2) -0.00964(17) 0.0364(5) Uani d 1 . .
H H12 0.245116 0.382658 0.058312 0.044 Uiso calc 1 . .
C C13 0.3676(4) 0.3214(3) -0.0419(2) 0.0435(6) Uani d 1 . .
H H13A 0.426065 0.348879 -0.115575 0.052 Uiso calc 1 . .
H H13B 0.273100 0.285028 -0.039931 0.052 Uiso calc 1 . .
C C14 0.4682(4) 0.2372(2) 0.0285(2) 0.0457(7) Uani d 1 . .
H H14A 0.477149 0.169986 0.012069 0.055 Uiso calc 1 . .
H H14B 0.413366 0.216727 0.102751 0.055 Uiso calc 1 . .
C C15 0.6316(4) 0.2725(2) 0.0200(2) 0.0426(6) Uani d 1 . .
H H15A 0.692015 0.207408 0.058677 0.051 Uiso calc 1 . .
H H15B 0.683860 0.300684 -0.055150 0.051 Uiso calc 1 . .
Zn Zn3 0.02379(6) 0.47066(5) 0.48481(4) 0.02840(12) Uani d 0.5 . .
N N21 0.1173(3) 0.59830(18) 0.35441(18) 0.0367(5) Uani d 1 . .
H H21 0.179085 0.558725 0.310298 0.044 Uiso calc 1 . .
C C21 0.2413(3) 0.6496(3) 0.3744(3) 0.0447(7) Uani d 1 . .
H H21A 0.198038 0.712843 0.393720 0.054 Uiso calc 1 . .
H H21B 0.322558 0.677280 0.309827 0.054 Uiso calc 1 . .
C C22 0.3117(3) 0.5647(3) 0.4636(3) 0.0451(7) Uani d 1 . .
H H22A 0.362021 0.504205 0.442243 0.054 Uiso calc 1 . .
H H22B 0.392054 0.599273 0.480480 0.054 Uiso calc 1 . .
N N22 0.1876(3) 0.5206(2) 0.5570(2) 0.0389(5) Uani d 1 . .
H H22 0.140207 0.580173 0.582220 0.047 Uiso calc 1 . .
C C23 0.2372(4) 0.4264(3) 0.6434(3) 0.0471(7) Uani d 1 . .
H H23A 0.321898 0.449007 0.667048 0.056 Uiso calc 1 . .
H H23B 0.278787 0.367155 0.617571 0.056 Uiso calc 1 . .
C C24 0.1030(4) 0.3821(3) 0.7364(2) 0.0523(8) Uani d 1 . .
H H24A 0.146591 0.329913 0.797575 0.063 Uiso calc 1 . .
H H24B 0.054297 0.444461 0.755461 0.063 Uiso calc 1 . .
C C25 -0.0237(4) 0.3241(2) 0.7196(2) 0.0451(7) Uani d 1 . .
H H25A 0.024669 0.267581 0.691781 0.054 Uiso calc 1 . .
H H25B -0.092723 0.286099 0.788306 0.054 Uiso calc 1 . .
O O1 0.2409(3) 0.68506(19) 0.63965(19) 0.0483(5) Uani d 1 . .
H H1O 0.312801 0.692641 0.667254 0.073 Uiso d 1 . .
H H2O 0.159231 0.696791 0.678014 0.073 Uiso d 1 . .
N N31 0.179(2) 0.0940(13) -0.0720(10) 0.134(6) Uani d 0.5 A 1
C C31 0.164(5) 0.059(2) 0.0179(13) 0.113(7) Uani d 0.5 A 1
C C32 0.131(5) 0.013(3) 0.1293(14) 0.133(11) Uani d 0.5 A 1
H H32A 0.135202 0.070565 0.156711 0.199 Uiso calc 0.5 A 1
H H32B 0.207310 -0.045371 0.155056 0.199 Uiso calc 0.5 A 1
H H32C 0.026015 -0.017817 0.153554 0.199 Uiso calc 0.5 A 1
N N31' 0.248(3) 0.0336(17) -0.0501(15) 0.171(9) Uani d 0.5 B 2
C C31' 0.174(6) 0.030(3) 0.0300(19) 0.129(9) Uani d 0.5 B 2
C C32' 0.094(4) 0.042(3) 0.1232(18) 0.130(11) Uani d 0.5 B 2
H H32D 0.156558 0.086324 0.142552 0.195 Uiso calc 0.5 B 2
H H32E 0.077408 -0.030660 0.180249 0.195 Uiso calc 0.5 B 2
H H32F -0.006195 0.079325 0.111713 0.195 Uiso calc 0.5 B 2

loop_
_atom_site_aniso_label
_atom_site_aniso_U_11
_atom_site_aniso_U_22
_atom_site_aniso_U_33
_atom_site_aniso_U_12
_atom_site_aniso_U_13
_atom_site_aniso_U_23
Sb1 0.02327(9) 0.02630(9) 0.02246(9) 0.00062(6) -0.00337(6) -0.00633(6)
S1 0.0276(3) 0.0294(3) 0.0303(3) 0.0036(2) -0.0045(2) -0.0051(2)
S2 0.0441(4) 0.0264(3) 0.0292(3) -0.0021(2) 0.0042(3) -0.0079(2)
S3 0.0395(3) 0.0293(3) 0.0262(3) 0.0066(2) 0.0003(2) -0.0074(2)
S4 0.0317(3) 0.0659(5) 0.0360(3) -0.0125(3) -0.0068(3) -0.0177(3)
Zn1 0.0220(2) 0.0361(3) 0.0293(3) -0.0022(3) -0.0033(2) -0.0137(2)
N1 0.0293(10) 0.0340(11) 0.0308(11) -0.0014(8) -0.0038(8) -0.0063(9)
C1 0.0227(11) 0.0336(13) 0.0389(14) -0.0004(9) -0.0004(10) -0.0059(11)
C2 0.0226(11) 0.0369(13) 0.0439(14) -0.0024(10) -0.0098(10) -0.0091(11)
N2 0.0276(10) 0.0355(11) 0.0341(11) 0.0024(8) -0.0095(8) -0.0083(9)
C3 0.0419(14) 0.0341(13) 0.0390(14) -0.0048(11) -0.0140(11) -0.0146(11)
C4 0.0517(16) 0.0396(15) 0.0423(15) -0.0002(12) -0.0094(13) -0.0219(13)
C5 0.0395(14) 0.0383(14) 0.0327(13) 0.0030(11) -0.0001(11) -0.0148(11)
Zn2 0.0277(4) 0.0299(3) 0.0374(4) 0.0002(3) -0.0105(3) -0.0125(4)
N11 0.0339(11) 0.0384(12) 0.0301(11) 0.0003(9) -0.0026(9) -0.0106(9)
C11 0.0305(13) 0.0547(17) 0.0378(14) 0.0074(12) -0.0101(11) -0.0097(13)
C12 0.0294(13) 0.0606(18) 0.0354(14) -0.0069(12) -0.0106(11) -0.0127(13)
N12 0.0360(11) 0.0434(13) 0.0283(10) -0.0075(9) -0.0054(9) -0.0108(9)
C13 0.0527(17) 0.0447(16) 0.0352(14) -0.0171(13) -0.0045(12) -0.0155(12)
C14 0.0658(19) 0.0319(13) 0.0358(14) -0.0117(13) -0.0005(13) -0.0110(11)
C15 0.0533(17) 0.0306(13) 0.0364(14) 0.0036(12) -0.0011(12) -0.0097(11)
Zn3 0.0258(3) 0.0273(3) 0.0292(3) -0.0013(2) -0.0054(2) -0.0074(2)
N21 0.0390(12) 0.0287(11) 0.0401(12) 0.0007(9) -0.0036(10) -0.0128(9)
C21 0.0372(14) 0.0399(15) 0.0529(17) -0.0132(12) 0.0103(12) -0.0199(13)
C22 0.0271(13) 0.0532(17) 0.0628(19) -0.0058(12) -0.0031(12) -0.0319(15)
N22 0.0302(11) 0.0382(12) 0.0505(14) 0.0054(9) -0.0093(10) -0.0198(11)
C23 0.0439(16) 0.0516(17) 0.0567(18) 0.0151(13) -0.0262(14) -0.0276(15)
C24 0.071(2) 0.0530(18) 0.0367(15) 0.0161(16) -0.0234(15) -0.0185(14)
C25 0.0580(18) 0.0358(14) 0.0307(13) 0.0060(13) -0.0015(12) -0.0062(11)
O1 0.0433(11) 0.0527(13) 0.0576(13) -0.0048(9) -0.0073(10) -0.0303(11)
N31 0.222(18) 0.123(11) 0.059(5) -0.092(12) 0.002(8) -0.029(7)
C31 0.197(16) 0.087(12) 0.067(6) -0.097(12) 0.008(9) -0.036(6)
C32 0.24(3) 0.102(16) 0.060(6) -0.043(14) -0.024(11) -0.030(7)
N31' 0.25(2) 0.146(15) 0.112(13) -0.031(14) 0.020(12) -0.070(12)
C31' 0.183(16) 0.110(19) 0.112(12) -0.049(15) 0.007(11) -0.067(12)
C32' 0.18(2) 0.119(19) 0.109(13) -0.085(17) 0.025(13) -0.071(13)

loop_
_atom_type_symbol
_atom_type_description
_atom_type_scat_dispersion_real
_atom_type_scat_dispersion_imag
_atom_type_scat_source
C C 0.0033 0.0016 'International Tables Vol C Tables 4.2.6.8 and 6.1.1.4'
H H 0.0000 0.0000 'International Tables Vol C Tables 4.2.6.8 and 6.1.1.4'
N N 0.0061 0.0033 'International Tables Vol C Tables 4.2.6.8 and 6.1.1.4'
O O 0.0106 0.0060 'International Tables Vol C Tables 4.2.6.8 and 6.1.1.4'
S S 0.1246 0.1234 'International Tables Vol C Tables 4.2.6.8 and 6.1.1.4'
Zn Zn 0.2839 1.4301 'International Tables Vol C Tables 4.2.6.8 and 6.1.1.4'
Sb Sb -0.5866 1.5461 'International Tables Vol C Tables 4.2.6.8 and 6.1.1.4'

loop_
_geom_angle_atom_site_label_1
_geom_angle_atom_site_label_2
_geom_angle_atom_site_label_3
_geom_angle_site_symmetry_1
_geom_angle_site_symmetry_3
_geom_angle
_geom_angle_publ_flag
S4 Sb1 S2 . . 111.23(3) ?
S4 Sb1 S3 . . 110.64(3) ?
S2 Sb1 S3 . . 110.24(2) ?
S4 Sb1 S1 . . 110.37(3) ?
S2 Sb1 S1 . . 104.65(2) ?
S3 Sb1 S1 . . 109.55(2) ?
Sb1 S1 Zn1 . . 119.36(3) ?
Sb1 S2 Zn2 . . 108.53(3) ?
Sb1 S3 Zn3 . . 115.03(3) ?
N1 Zn1 N2 . 2_656 96.40(9) ?
N1 Zn1 N2 . . 83.55(9) ?
N2 Zn1 N2 2_656 . 155.88(4) ?
N1 Zn1 N1 . 2_656 155.90(4) ?
N2 Zn1 N1 2_656 2_656 83.20(9) ?
N2 Zn1 N1 . 2_656 87.20(9) ?
N1 Zn1 S1 . . 106.20(7) ?
N2 Zn1 S1 2_656 . 99.42(7) ?
N2 Zn1 S1 . . 103.76(6) ?
N1 Zn1 S1 2_656 . 97.60(6) ?
C1 N1 C5 . 2_656 113.9(2) ?
C1 N1 Zn1 . . 111.15(17) ?
C5 N1 Zn1 2_656 . 122.20(17) ?
C1 N1 H1 . . 102.0 ?
C5 N1 H1 2_656 . 102.0 ?
Zn1 N1 H1 . . 102.0 ?
N1 C1 C2 . . 109.7(2) ?
N1 C1 H1A . . 109.7 ?
C2 C1 H1A . . 109.7 ?
N1 C1 H1B . . 109.7 ?
C2 C1 H1B . . 109.7 ?
H1A C1 H1B . . 108.2 ?
N2 C2 C1 . . 109.8(2) ?
N2 C2 H2A . . 109.7 ?
C1 C2 H2A . . 109.7 ?
N2 C2 H2B . . 109.7 ?
C1 C2 H2B . . 109.7 ?
H2A C2 H2B . . 108.2 ?
C3 N2 C2 . . 113.9(2) ?
C3 N2 Zn1 . . 109.35(17) ?
C2 N2 Zn1 . . 100.71(17) ?
C3 N2 H2 . . 110.8 ?
C2 N2 H2 . . 110.8 ?
Zn1 N2 H2 . . 110.8 ?
N2 C3 C4 . . 111.4(2) ?
N2 C3 H3A . . 109.3 ?
C4 C3 H3A . . 109.3 ?
N2 C3 H3B . . 109.3 ?
C4 C3 H3B . . 109.3 ?
H3A C3 H3B . . 108.0 ?
C5 C4 C3 . . 115.7(2) ?
C5 C4 H4A . . 108.3 ?
C3 C4 H4A . . 108.3 ?
C5 C4 H4B . . 108.3 ?
C3 C4 H4B . . 108.3 ?
H4A C4 H4B . . 107.4 ?
N1 C5 C4 2_656 . 112.4(2) ?
N1 C5 H5A 2_656 . 109.1 ?
C4 C5 H5A . . 109.1 ?
N1 C5 H5B 2_656 . 109.1 ?
C4 C5 H5B . . 109.1 ?
H5A C5 H5B . . 107.9 ?
N12 Zn2 N11 . 2_665 95.95(10) ?
N12 Zn2 N12 . 2_665 159.15(4) ?
N11 Zn2 N12 2_665 2_665 83.98(10) ?
N12 Zn2 N11 . . 83.92(9) ?
N11 Zn2 N11 2_665 . 159.22(4) ?
N12 Zn2 N11 2_665 . 88.86(9) ?
N12 Zn2 S2 . . 102.88(7) ?
N11 Zn2 S2 2_665 . 103.12(7) ?
N12 Zn2 S2 2_665 . 97.41(7) ?
N11 Zn2 S2 . . 97.13(7) ?
C11 N11 C15 . 2_665 114.2(2) ?
C11 N11 Zn2 . . 100.67(17) ?
C15 N11 Zn2 2_665 . 111.02(17) ?
C11 N11 H11 . . 110.2 ?
C15 N11 H11 2_665 . 110.2 ?
Zn2 N11 H11 . . 110.2 ?
N11 C11 C12 . . 109.5(2) ?
N11 C11 H11A . . 109.8 ?
C12 C11 H11A . . 109.8 ?
N11 C11 H11B . . 109.8 ?
C12 C11 H11B . . 109.8 ?
H11A C11 H11B . . 108.2 ?
N12 C12 C11 . . 109.4(2) ?
N12 C12 H12A . . 109.8 ?
C11 C12 H12A . . 109.8 ?
N12 C12 H12B . . 109.8 ?
C11 C12 H12B . . 109.8 ?
H12A C12 H12B . . 108.2 ?
C13 N12 C12 . . 114.1(2) ?
C13 N12 Zn2 . . 120.73(18) ?
C12 N12 Zn2 . . 109.48(18) ?
C13 N12 H12 . . 103.4 ?
C12 N12 H12 . . 103.4 ?
Zn2 N12 H12 . . 103.4 ?
N12 C13 C14 . . 112.6(2) ?
N12 C13 H13A . . 109.1 ?
C14 C13 H13A . . 109.1 ?
N12 C13 H13B . . 109.1 ?
C14 C13 H13B . . 109.1 ?
H13A C13 H13B . . 107.8 ?
C13 C14 C15 . . 116.4(2) ?
C13 C14 H14A . . 108.2 ?
C15 C14 H14A . . 108.2 ?
C13 C14 H14B . . 108.2 ?
C15 C14 H14B . . 108.2 ?
H14A C14 H14B . . 107.3 ?
N11 C15 C14 2_665 . 112.9(2) ?
N11 C15 H15A 2_665 . 109.0 ?
C14 C15 H15A . . 109.0 ?
N11 C15 H15B 2_665 . 109.0 ?
C14 C15 H15B . . 109.0 ?
H15A C15 H15B . . 107.8 ?
N21 Zn3 N22 . 2_566 95.73(10) ?
N21 Zn3 N22 . . 82.91(10) ?
N22 Zn3 N22 2_566 . 152.15(4) ?
N21 Zn3 N21 . 2_566 152.13(4) ?
N22 Zn3 N21 2_566 2_566 82.31(10) ?
N22 Zn3 N21 . 2_566 86.13(9) ?
N21 Zn3 S3 . . 109.80(7) ?
N22 Zn3 S3 2_566 . 103.39(7) ?
N22 Zn3 S3 . . 103.20(6) ?
N21 Zn3 S3 2_566 . 97.61(6) ?
C21 N21 C25 . 2_566 114.4(2) ?
C21 N21 Zn3 . . 111.54(18) ?
C25 N21 Zn3 2_566 . 122.87(19) ?
C21 N21 H21 . . 101.2 ?
C25 N21 H21 2_566 . 101.2 ?
Zn3 N21 H21 . . 101.2 ?
N21 C21 C22 . . 109.0(2) ?
N21 C21 H21A . . 109.9 ?
C22 C21 H21A . . 109.9 ?
N21 C21 H21B . . 109.9 ?
C22 C21 H21B . . 109.9 ?
H21A C21 H21B . . 108.3 ?
N22 C22 C21 . . 108.9(2) ?
N22 C22 H22A . . 109.9 ?
C21 C22 H22A . . 109.9 ?
N22 C22 H22B . . 109.9 ?
C21 C22 H22B . . 109.9 ?
H22A C22 H22B . . 108.3 ?
C23 N22 C22 . . 113.9(2) ?
C23 N22 Zn3 . . 111.25(19) ?
C22 N22 Zn3 . . 99.07(18) ?
C23 N22 H22 . . 110.7 ?
C22 N22 H22 . . 110.7 ?
Zn3 N22 H22 . . 110.7 ?
N22 C23 C24 . . 111.6(2) ?
N22 C23 H23A . . 109.3 ?
C24 C23 H23A . . 109.3 ?
N22 C23 H23B . . 109.3 ?
C24 C23 H23B . . 109.3 ?
H23A C23 H23B . . 108.0 ?
C25 C24 C23 . . 116.2(3) ?
C25 C24 H24A . . 108.2 ?
C23 C24 H24A . . 108.2 ?
C25 C24 H24B . . 108.2 ?
C23 C24 H24B . . 108.2 ?
H24A C24 H24B . . 107.4 ?
N21 C25 C24 2_566 . 111.9(2) ?
N21 C25 H25A 2_566 . 109.2 ?
C24 C25 H25A . . 109.2 ?
N21 C25 H25B 2_566 . 109.2 ?
C24 C25 H25B . . 109.2 ?
H25A C25 H25B . . 107.9 ?
H1O O1 H2O . . 103.9 ?
N31 C31 C32 . . 174(4) ?
C31 C32 H32A . . 109.5 ?
C31 C32 H32B . . 109.5 ?
H32A C32 H32B . . 109.5 ?
C31 C32 H32C . . 109.5 ?
H32A C32 H32C . . 109.5 ?
H32B C32 H32C . . 109.5 ?
N31' C31' C32' . . 171(3) ?
C31' C32' H32D . . 109.5 ?
C31' C32' H32E . . 109.5 ?
H32D C32' H32E . . 109.5 ?
C31' C32' H32F . . 109.5 ?
H32D C32' H32F . . 109.5 ?
H32E C32' H32F . . 109.5 ?

loop_
_geom_bond_atom_site_label_1
_geom_bond_atom_site_label_2
_geom_bond_site_symmetry_2
_geom_bond_distance
_geom_bond_publ_flag
Sb1 S4 . 2.3049(7) y
Sb1 S2 . 2.3214(7) y
Sb1 S3 . 2.3252(6) y
Sb1 S1 . 2.3358(6) y
S1 Zn1 . 2.4071(8) y
S2 Zn2 . 2.4614(9) y
S3 Zn3 . 2.4300(8) y
Zn1 N1 . 2.028(2) y
Zn1 N2 2_656 2.039(2) y
Zn1 N2 . 2.196(2) y
Zn1 N1 2_656 2.200(2) ?
N1 C1 . 1.468(3) ?
N1 C5 2_656 1.471(4) ?
N1 H1 . 1.0000 ?
C1 C2 . 1.521(4) ?
C1 H1A . 0.9900 ?
C1 H1B . 0.9900 ?
C2 N2 . 1.474(3) ?
C2 H2A . 0.9900 ?
C2 H2B . 0.9900 ?
N2 C3 . 1.461(4) ?
N2 H2 . 1.0000 ?
C3 C4 . 1.525(4) ?
C3 H3A . 0.9900 ?
C3 H3B . 0.9900 ?
C4 C5 . 1.524(4) ?
C4 H4A . 0.9900 ?
C4 H4B . 0.9900 ?
C5 H5A . 0.9900 ?
C5 H5B . 0.9900 ?
Zn2 N12 . 2.048(2) y
Zn2 N11 2_665 2.052(2) y
Zn2 N12 2_665 2.172(2) ?
Zn2 N11 . 2.179(2) y
N11 C11 . 1.470(4) ?
N11 C15 2_665 1.471(4) ?
N11 H11 . 1.0000 ?
C11 C12 . 1.513(5) ?
C11 H11A . 0.9900 ?
C11 H11B . 0.9900 ?
C12 N12 . 1.476(3) ?
C12 H12A . 0.9900 ?
C12 H12B . 0.9900 ?
N12 C13 . 1.471(4) ?
N12 H12 . 1.0000 ?
C13 C14 . 1.518(4) ?
C13 H13A . 0.9900 ?
C13 H13B . 0.9900 ?
C14 C15 . 1.520(5) ?
C14 H14A . 0.9900 ?
C14 H14B . 0.9900 ?
C15 H15A . 0.9900 ?
C15 H15B . 0.9900 ?
Zn3 N21 . 2.020(2) y
Zn3 N22 2_566 2.043(2) y
Zn3 N22 . 2.205(2) y
Zn3 N21 2_566 2.207(2) ?
N21 C21 . 1.466(4) ?
N21 C25 2_566 1.471(4) ?
N21 H21 . 1.0000 ?
C21 C22 . 1.515(5) ?
C21 H21A . 0.9900 ?
C21 H21B . 0.9900 ?
C22 N22 . 1.471(4) ?
C22 H22A . 0.9900 ?
C22 H22B . 0.9900 ?
N22 C23 . 1.462(4) ?
N22 H22 . 1.0000 ?
C23 C24 . 1.522(5) ?
C23 H23A . 0.9900 ?
C23 H23B . 0.9900 ?
C24 C25 . 1.517(5) ?
C24 H24A . 0.9900 ?
C24 H24B . 0.9900 ?
C25 H25A . 0.9900 ?
C25 H25B . 0.9900 ?
O1 H1O . 0.8400 ?
O1 H2O . 0.8400 ?
N31 C31 . 1.142(17) ?
C31 C32 . 1.41(2) ?
C32 H32A . 0.9800 ?
C32 H32B . 0.9800 ?
C32 H32C . 0.9800 ?
N31' C31' . 1.155(19) ?
C31' C32' . 1.41(2) ?
C32' H32D . 0.9800 ?
C32' H32E . 0.9800 ?
C32' H32F . 0.9800 ?

loop_
_geom_hbond_atom_site_label_D
_geom_hbond_atom_site_label_H
_geom_hbond_atom_site_label_A
_geom_hbond_site_symmetry_A
_geom_hbond_distance_DH
_geom_hbond_distance_HA
_geom_hbond_distance_DA
_geom_hbond_angle_DHA
_geom_hbond_publ_flag
N1 H1 S3 . 1.00 2.39 3.380(2) 172.2 yes
N2 H2 S1 2_656 1.00 2.78 3.400(2) 120.9 yes
N2 H2 O1 1_545 1.00 2.26 3.133(3) 145.5 yes
C3 H3A S1 . 0.99 2.93 3.626(3) 128.2 yes
C5 H5B S1 . 0.99 2.95 3.590(3) 123.2 yes
N11 H11 S1 2_665 1.00 2.49 3.433(2) 157.1 yes
N11 H11 S2 2_665 1.00 2.97 3.545(2) 117.4 yes
C11 H11A S4 2_565 0.99 2.96 3.872(3) 154.1 yes
N12 H12 S4 . 1.00 2.50 3.475(2) 165.5 yes
C13 H13A S2 2_665 0.99 2.81 3.490(3) 126.4 yes
C15 H15B S2 2_665 0.99 2.82 3.495(3) 125.9 yes
N21 H21 S2 . 1.00 2.29 3.287(2) 171.5 yes
N22 H22 S3 2_566 1.00 2.86 3.518(2) 123.7 yes
N22 H22 O1 . 1.00 2.18 2.940(3) 131.4 yes
C23 H23B S3 . 0.99 3.01 3.670(3) 125.2 yes
C25 H25A S3 . 0.99 2.86 3.547(3) 127.2 yes
O1 H1O S1 2_666 0.84 2.52 3.286(2) 152.2 yes
O1 H2O S4 2_566 0.84 2.47 3.305(2) 173.3 yes
C32 H32A S4 . 0.98 2.96 3.92(3) 169.5 yes
C32' H32D S4 . 0.98 2.89 3.66(3) 135.9 yes

_cod_database_fobs_code 2244071
